data_4063911
loop_
_publ_author_name
'Ghosh, Kaushik'
'Kumar, Sushil'
'Kumar, Rajan'
'Singh, Udai P.'
'Goel, Nidhi'

_publ_section_title
;
 Photocleavage of Coordinated NO under Visible Light from Two Different
 Classes of Organometallic Ruthenium Nitrosyl Complexes: Reversible
 Binding of Phenolato Function
;
_journal_issue 9
_journal_name_full Organometallics
_journal_page_first 2498
_journal_paper_doi 10.1021/om101022p
_journal_volume 30
_journal_year 2011
_chemical_formula_moiety 'C50 H42 Cl N4 O4 P2 Ru, Cl O4, 2(O)'
_chemical_formula_sum 'C50 H42 Cl2 N4 O10 P2 Ru'
_chemical_formula_weight 1092.79
_chemical_name_systematic
; 
 ? 
;
_space_group_IT_number 2
_symmetry_cell_setting triclinic
_symmetry_space_group_name_Hall '-P 1'
_symmetry_space_group_name_H-M 'P -1'
_atom_sites_solution_hydrogens geom
_atom_sites_solution_primary direct
_atom_sites_solution_secondary difmap
_audit_creation_method SHELXL-97
_cell_angle_alpha 104.619(2)
_cell_angle_beta 105.312(3)
_cell_angle_gamma 90.777(3)
_cell_formula_units_Z 2
_cell_length_a 10.9154(7)
_cell_length_b 13.5046(8)
_cell_length_c 18.3960(11)
_cell_measurement_reflns_used 297
_cell_measurement_temperature 296(2)
_cell_measurement_theta_max 28.31
_cell_measurement_theta_min 1.19
_cell_volume 2521.4(3)
_computing_cell_refinement 'Bruker Kappa Apex'
_computing_data_collection 'Bruker Kappa Apex'
_computing_data_reduction 'Bruker SAINT'
_computing_molecular_graphics 'Bruker SHELXTL'
_computing_publication_material 'Bruker SHELXTL'
_computing_structure_refinement 'SHELXL-97 (Sheldrick, 1997)'
_computing_structure_solution 'SHELXS-97 (Sheldrick, 1990)'
_diffrn_ambient_temperature 296(2)
_diffrn_measured_fraction_theta_full 0.996
_diffrn_measured_fraction_theta_max 0.946
_diffrn_measurement_device_type 'CCD area detector'
_diffrn_measurement_method 'phi and omega scans'
_diffrn_radiation_monochromator graphite
_diffrn_radiation_source 'fine-focus sealed tube'
_diffrn_radiation_type MoK\a
_diffrn_radiation_wavelength 0.71073
_diffrn_reflns_av_R_equivalents 0.0614
_diffrn_reflns_av_sigmaI/netI 0.0686
_diffrn_reflns_limit_h_max 14
_diffrn_reflns_limit_h_min -14
_diffrn_reflns_limit_k_max 14
_diffrn_reflns_limit_k_min -17
_diffrn_reflns_limit_l_max 24
_diffrn_reflns_limit_l_min -24
_diffrn_reflns_number 41324
_diffrn_reflns_theta_full 28.31
_diffrn_reflns_theta_max 28.31
_diffrn_reflns_theta_min 1.19
_exptl_absorpt_coefficient_mu 0.541
_exptl_absorpt_correction_T_max 0.893
_exptl_absorpt_correction_T_min 0.841
_exptl_absorpt_correction_type multi-scan
_exptl_absorpt_process_details '(SADABS; Bruker, 2000)'
_exptl_crystal_colour orange
_exptl_crystal_density_diffrn 1.439
_exptl_crystal_density_method 'not measured'
_exptl_crystal_description Rectangular
_exptl_crystal_F_000 1116
_exptl_crystal_size_max 0.32
_exptl_crystal_size_mid 0.27
_exptl_crystal_size_min 0.21
_refine_diff_density_max 1.829
_refine_diff_density_min -1.057
_refine_diff_density_rms 0.229
_refine_ls_extinction_method none
_refine_ls_goodness_of_fit_ref 1.208
_refine_ls_hydrogen_treatment constr
_refine_ls_matrix_type full
_refine_ls_number_parameters 625
_refine_ls_number_reflns 11868
_refine_ls_number_restraints 0
_refine_ls_restrained_S_all 1.208
_refine_ls_R_factor_all 0.0865
_refine_ls_R_factor_gt 0.0587
_refine_ls_shift/su_max 0.001
_refine_ls_shift/su_mean 0.000
_refine_ls_structure_factor_coef Fsqd
_refine_ls_weighting_details 'calc w=1/[\s^2^(Fo^2^)+(0.1000P)^2^+0.6468P] where P=(Fo^2^+2Fc^2^)/3'
_refine_ls_weighting_scheme calc
_refine_ls_wR_factor_gt 0.1725
_refine_ls_wR_factor_ref 0.1994
_reflns_number_gt 8770
_reflns_number_total 11868
_reflns_threshold_expression >2sigma(I)
_cod_data_source_file om101022p_si_005.cif
_cod_data_source_block ups1030kgskv27_0m
_cod_depositor_comments
;
The following automatic conversions were performed:

'_symmetry_cell_setting' value 'Triclinic' changed to 'triclinic'
according to /home/saulius/struct/CIF-dictionaries/cif_core.dic
dictionary named 'cif_core.dic' version 2.4.1 from 2010-06-29.

Automatic conversion script
Id: cif_fix_values 1715 2011-07-08 13:25:40Z adriana 
;
_cod_database_code 4063911

loop_
_symmetry_equiv_pos_as_xyz
'x, y, z'
'-x, -y, -z'

loop_
_atom_site_label
_atom_site_type_symbol
_atom_site_fract_x
_atom_site_fract_y
_atom_site_fract_z
_atom_site_U_iso_or_equiv
_atom_site_adp_type
_atom_site_occupancy
_atom_site_symmetry_multiplicity
_atom_site_calc_flag
_atom_site_refinement_flags
Ru1 Ru 0.65042(3) 0.90601(2) 0.715665(19) 0.02648(12) Uani 1 1 d .
P2 P 0.67705(10) 1.08691(8) 0.79037(7) 0.0293(2) Uani 1 1 d .
P1 P 0.59245(10) 0.73760(8) 0.61830(7) 0.0295(2) Uani 1 1 d .
Cl1 Cl 0.65181(11) 0.96912(9) 0.60665(7) 0.0424(3) Uani 1 1 d .
Cl2 Cl 0.8832(2) 0.40465(15) 0.27126(12) 0.0828(5) Uani 1 1 d .
N2 N 0.8176(3) 0.8916(3) 0.7535(2) 0.0344(8) Uani 1 1 d .
N1 N 0.5982(3) 0.8552(3) 0.8027(2) 0.0302(8) Uani 1 1 d .
C37 C 0.4551(4) 0.9149(3) 0.6905(3) 0.0312(9) Uani 1 1 d .
C38 C 0.4007(4) 0.8776(3) 0.7413(3) 0.0339(10) Uani 1 1 d .
O4 O 0.5870(3) 0.9440(3) 0.9537(2) 0.0465(8) Uani 1 1 d .
H4 H 0.5871 0.9607 0.9998 0.070 Uiso 1 1 calc R
O1 O 0.9209(3) 0.8829(3) 0.7874(2) 0.0633(11) Uani 1 1 d .
C48 C 0.6739(4) 0.8761(4) 0.9439(3) 0.0356(10) Uani 1 1 d .
C42 C 0.3709(4) 0.9487(4) 0.6315(3) 0.0401(11) Uani 1 1 d .
H42 H 0.4022 0.9749 0.5971 0.048 Uiso 1 1 calc R
C18 C 0.6594(4) 0.6291(3) 0.4875(3) 0.0372(10) Uani 1 1 d .
H18 H 0.5758 0.5998 0.4711 0.045 Uiso 1 1 calc R
C7 C 0.6010(4) 0.6334(3) 0.6656(3) 0.0357(10) Uani 1 1 d .
C43 C 0.6825(4) 0.8282(3) 0.8686(3) 0.0314(9) Uani 1 1 d .
C13 C 0.6999(4) 0.7047(3) 0.5565(3) 0.0333(9) Uani 1 1 d .
C25 C 0.5377(4) 1.1541(3) 0.7602(3) 0.0330(9) Uani 1 1 d .
C12 C 0.5162(5) 0.6211(4) 0.7076(3) 0.0412(11) Uani 1 1 d .
H12 H 0.4483 0.6620 0.7074 0.049 Uiso 1 1 calc R
C1 C 0.4356(4) 0.7209(3) 0.5478(3) 0.0315(9) Uani 1 1 d .
C17 C 0.7410(5) 0.5962(4) 0.4421(3) 0.0422(11) Uani 1 1 d .
H17 H 0.7125 0.5445 0.3958 0.051 Uiso 1 1 calc R
C2 C 0.4135(4) 0.7773(4) 0.4923(3) 0.0391(11) Uani 1 1 d .
H2 H 0.4783 0.8216 0.4908 0.047 Uiso 1 1 calc R
C6 C 0.3379(5) 0.6535(4) 0.5472(3) 0.0463(12) Uani 1 1 d .
H6 H 0.3519 0.6142 0.5831 0.056 Uiso 1 1 calc R
C4 C 0.1976(5) 0.7004(4) 0.4394(3) 0.0510(13) Uani 1 1 d .
H4A H 0.1183 0.6936 0.4032 0.061 Uiso 1 1 calc R
C5 C 0.2196(5) 0.6446(5) 0.4934(4) 0.0582(15) Uani 1 1 d .
H5 H 0.1543 0.6001 0.4941 0.070 Uiso 1 1 calc R
C8 C 0.7016(5) 0.5709(4) 0.6659(3) 0.0521(13) Uani 1 1 d .
H8 H 0.7591 0.5772 0.6376 0.063 Uiso 1 1 calc R
C16 C 0.8643(5) 0.6396(5) 0.4653(4) 0.0612(16) Uani 1 1 d .
H16 H 0.9200 0.6164 0.4354 0.073 Uiso 1 1 calc R
C11 C 0.5316(6) 0.5490(4) 0.7495(4) 0.0593(15) Uani 1 1 d .
H11 H 0.4744 0.5413 0.7776 0.071 Uiso 1 1 calc R
C3 C 0.2941(5) 0.7668(4) 0.4394(3) 0.0455(12) Uani 1 1 d .
H3 H 0.2790 0.8055 0.4031 0.055 Uiso 1 1 calc R
C9 C 0.7146(7) 0.4988(5) 0.7094(4) 0.0672(17) Uani 1 1 d .
H9 H 0.7820 0.4573 0.7104 0.081 Uiso 1 1 calc R
C14 C 0.8222(5) 0.7498(5) 0.5780(4) 0.075(2) Uani 1 1 d .
H14 H 0.8501 0.8029 0.6235 0.090 Uiso 1 1 calc R
C15 C 0.9045(6) 0.7168(7) 0.5325(4) 0.097(3) Uani 1 1 d .
H15 H 0.9873 0.7475 0.5480 0.116 Uiso 1 1 calc R
C10 C 0.6316(7) 0.4881(5) 0.7500(4) 0.0712(19) Uani 1 1 d .
H10 H 0.6419 0.4394 0.7785 0.085 Uiso 1 1 calc R
C19 C 0.7177(4) 1.1129(3) 0.8964(3) 0.0369(10) Uani 1 1 d .
C24 C 0.8284(5) 1.0751(4) 0.9329(3) 0.0423(11) Uani 1 1 d .
H24 H 0.8743 1.0338 0.9030 0.051 Uiso 1 1 calc R
C20 C 0.6532(6) 1.1757(4) 0.9431(3) 0.0540(14) Uani 1 1 d .
H20 H 0.5797 1.2029 0.9201 0.065 Uiso 1 1 calc R
C23 C 0.8705(6) 1.0987(4) 1.0137(3) 0.0553(14) Uani 1 1 d .
H23 H 0.9444 1.0726 1.0373 0.066 Uiso 1 1 calc R
C22 C 0.8058(7) 1.1592(5) 1.0590(3) 0.0662(17) Uani 1 1 d .
H22 H 0.8348 1.1739 1.1132 0.079 Uiso 1 1 calc R
C21 C 0.6981(7) 1.1983(5) 1.0246(4) 0.0699(18) Uani 1 1 d .
H21 H 0.6540 1.2403 1.0555 0.084 Uiso 1 1 calc R
C30 C 0.5352(5) 1.2126(4) 0.7085(3) 0.0507(13) Uani 1 1 d .
H30 H 0.6069 1.2214 0.6916 0.061 Uiso 1 1 calc R
C26 C 0.4285(5) 1.1387(4) 0.7827(3) 0.0447(12) Uani 1 1 d .
H26 H 0.4285 1.0968 0.8158 0.054 Uiso 1 1 calc R
C27 C 0.3205(5) 1.1849(5) 0.7563(4) 0.0605(16) Uani 1 1 d .
H27 H 0.2484 1.1759 0.7726 0.073 Uiso 1 1 calc R
C29 C 0.4254(6) 1.2585(5) 0.6815(4) 0.0697(18) Uani 1 1 d .
H29 H 0.4237 1.2988 0.6471 0.084 Uiso 1 1 calc R
C28 C 0.3195(6) 1.2445(6) 0.7057(4) 0.075(2) Uani 1 1 d .
H28 H 0.2463 1.2755 0.6877 0.089 Uiso 1 1 calc R
C32 C 0.8092(4) 1.1636(3) 0.7808(3) 0.0356(10) Uani 1 1 d .
C33 C 0.8341(5) 1.2650(4) 0.8257(4) 0.0536(14) Uani 1 1 d .
H33 H 0.7876 1.2903 0.8611 0.064 Uiso 1 1 calc R
C31 C 0.8847(4) 1.1269(4) 0.7322(3) 0.0415(11) Uani 1 1 d .
H31 H 0.8730 1.0583 0.7038 0.050 Uiso 1 1 calc R
C34 C 0.9278(6) 1.3284(4) 0.8180(4) 0.0660(18) Uani 1 1 d .
H34 H 0.9427 1.3966 0.8474 0.079 Uiso 1 1 calc R
C35 C 0.9985(5) 1.2912(5) 0.7675(4) 0.0613(17) Uani 1 1 d .
H35 H 1.0607 1.3342 0.7620 0.074 Uiso 1 1 calc R
C36 C 0.9779(4) 1.1918(5) 0.7257(3) 0.0515(14) Uani 1 1 d .
H36 H 1.0271 1.1666 0.6920 0.062 Uiso 1 1 calc R
C47 C 0.7655(5) 0.8523(4) 1.0064(3) 0.0408(11) Uani 1 1 d .
C44 C 0.7685(4) 0.7564(3) 0.8566(3) 0.0372(10) Uani 1 1 d .
H44 H 0.7709 0.7254 0.8058 0.045 Uiso 1 1 calc R
C45 C 0.8530(5) 0.7288(4) 0.9193(3) 0.0430(11) Uani 1 1 d .
C46 C 0.8511(5) 0.7800(4) 0.9942(3) 0.0482(13) Uani 1 1 d .
H46 H 0.9083 0.7655 1.0369 0.058 Uiso 1 1 calc R
C41 C 0.2405(5) 0.9433(4) 0.6241(3) 0.0482(13) Uani 1 1 d .
C39 C 0.2694(4) 0.8718(4) 0.7332(3) 0.0466(12) Uani 1 1 d .
H39 H 0.2361 0.8455 0.7668 0.056 Uiso 1 1 calc R
C40 C 0.1923(5) 0.9053(5) 0.6753(3) 0.0532(14) Uani 1 1 d .
H40 H 0.1050 0.9027 0.6696 0.064 Uiso 1 1 calc R
N4 N 0.7736(5) 0.9078(4) 1.0861(3) 0.0573(12) Uani 1 1 d .
O2 O 0.6865(4) 0.9605(4) 1.0998(2) 0.0695(12) Uani 1 1 d .
O3 O 0.8668(5) 0.9037(5) 1.1374(3) 0.1009(19) Uani 1 1 d .
C49 C 0.1531(6) 0.9823(6) 0.5616(4) 0.074(2) Uani 1 1 d .
H49A H 0.1487 0.9371 0.5113 0.111 Uiso 1 1 calc R
H49B H 0.1853 1.0500 0.5641 0.111 Uiso 1 1 calc R
H49C H 0.0695 0.9848 0.5694 0.111 Uiso 1 1 calc R
N3 N 0.4812(3) 0.8484(3) 0.8028(2) 0.0343(8) Uani 1 1 d .
C50 C 0.9415(6) 0.6466(5) 0.9045(4) 0.0641(16) Uani 1 1 d .
H50A H 0.9945 0.6400 0.9534 0.096 Uiso 1 1 calc R
H50B H 0.9939 0.6647 0.8746 0.096 Uiso 1 1 calc R
H50C H 0.8925 0.5824 0.8759 0.096 Uiso 1 1 calc R
O8 O 0.9522(7) 0.3177(5) 0.2525(4) 0.125(2) Uani 1 1 d .
O7 O 0.8138(9) 0.3942(6) 0.3219(6) 0.179(4) Uani 1 1 d .
O6 O 0.9587(11) 0.4937(6) 0.2948(9) 0.251(7) Uani 1 1 d .
O5 O 0.7903(13) 0.3919(13) 0.2058(7) 0.298(9) Uani 1 1 d .
O9 O 0.7629(7) 0.4880(4) 0.9931(4) 0.120(2) Uani 1 1 d .
O10 O 0.3588(8) 0.3866(6) 0.9164(6) 0.231(6) Uani 1 1 d .

loop_
_atom_site_aniso_label
_atom_site_aniso_U_11
_atom_site_aniso_U_22
_atom_site_aniso_U_33
_atom_site_aniso_U_23
_atom_site_aniso_U_13
_atom_site_aniso_U_12
Ru1 0.02797(18) 0.02512(19) 0.0256(2) 0.00676(14) 0.00600(13) 0.00244(13)
P2 0.0316(5) 0.0252(5) 0.0317(6) 0.0084(5) 0.0090(4) 0.0036(4)
P1 0.0286(5) 0.0291(6) 0.0280(6) 0.0045(5) 0.0065(4) 0.0002(4)
Cl1 0.0490(6) 0.0461(7) 0.0325(6) 0.0159(5) 0.0074(5) -0.0052(5)
Cl2 0.0889(12) 0.0788(12) 0.0821(13) 0.0033(10) 0.0440(11) -0.0011(10)
N2 0.035(2) 0.035(2) 0.034(2) 0.0098(17) 0.0099(16) 0.0058(16)
N1 0.0328(18) 0.0281(18) 0.030(2) 0.0087(15) 0.0077(15) 0.0019(14)
C37 0.031(2) 0.031(2) 0.027(2) 0.0036(18) 0.0032(17) 0.0033(17)
C38 0.032(2) 0.034(2) 0.029(2) -0.0001(19) 0.0056(18) -0.0006(18)
O4 0.050(2) 0.054(2) 0.0349(19) 0.0091(17) 0.0128(16) 0.0147(17)
O1 0.0343(19) 0.079(3) 0.069(3) 0.022(2) -0.0010(18) 0.0141(18)
C48 0.040(2) 0.038(2) 0.032(2) 0.013(2) 0.0118(19) 0.0026(19)
C42 0.039(2) 0.040(3) 0.038(3) 0.006(2) 0.007(2) 0.009(2)
C18 0.038(2) 0.034(2) 0.037(3) 0.006(2) 0.011(2) -0.0003(19)
C7 0.043(2) 0.028(2) 0.031(2) 0.0045(19) 0.0046(19) 0.0031(18)
C43 0.030(2) 0.034(2) 0.029(2) 0.0125(19) 0.0030(17) 0.0003(17)
C13 0.034(2) 0.032(2) 0.031(2) 0.0030(19) 0.0102(18) 0.0052(18)
C25 0.035(2) 0.028(2) 0.037(3) 0.0098(19) 0.0094(19) 0.0086(17)
C12 0.050(3) 0.032(2) 0.037(3) 0.006(2) 0.008(2) -0.005(2)
C1 0.032(2) 0.031(2) 0.029(2) 0.0012(18) 0.0089(17) 0.0021(17)
C17 0.051(3) 0.037(3) 0.038(3) 0.003(2) 0.017(2) 0.005(2)
C2 0.040(2) 0.043(3) 0.034(3) 0.009(2) 0.010(2) 0.001(2)
C6 0.040(3) 0.046(3) 0.048(3) 0.017(2) 0.002(2) -0.005(2)
C4 0.038(3) 0.064(4) 0.046(3) 0.016(3) 0.002(2) 0.005(2)
C5 0.034(3) 0.065(4) 0.067(4) 0.019(3) 0.000(2) -0.012(2)
C8 0.060(3) 0.045(3) 0.047(3) 0.009(3) 0.009(3) 0.019(3)
C16 0.048(3) 0.075(4) 0.056(4) -0.005(3) 0.028(3) 0.004(3)
C11 0.074(4) 0.048(3) 0.056(4) 0.019(3) 0.014(3) -0.011(3)
C3 0.043(3) 0.055(3) 0.039(3) 0.016(2) 0.009(2) 0.006(2)
C9 0.094(5) 0.044(3) 0.063(4) 0.020(3) 0.015(4) 0.028(3)
C14 0.040(3) 0.093(5) 0.065(4) -0.036(4) 0.022(3) -0.015(3)
C15 0.044(3) 0.132(7) 0.077(5) -0.050(5) 0.032(3) -0.030(4)
C10 0.107(5) 0.041(3) 0.062(4) 0.024(3) 0.007(4) 0.005(3)
C19 0.049(3) 0.028(2) 0.031(2) 0.0053(19) 0.009(2) -0.0009(19)
C24 0.047(3) 0.042(3) 0.035(3) 0.010(2) 0.007(2) 0.002(2)
C20 0.068(4) 0.048(3) 0.042(3) 0.005(3) 0.015(3) 0.013(3)
C23 0.063(3) 0.056(3) 0.037(3) 0.012(3) -0.002(3) -0.003(3)
C22 0.094(5) 0.064(4) 0.030(3) 0.007(3) 0.004(3) -0.007(4)
C21 0.102(5) 0.061(4) 0.044(4) 0.000(3) 0.028(4) 0.012(4)
C30 0.046(3) 0.058(3) 0.060(4) 0.032(3) 0.018(3) 0.016(2)
C26 0.043(3) 0.042(3) 0.050(3) 0.010(2) 0.017(2) 0.005(2)
C27 0.043(3) 0.068(4) 0.078(4) 0.024(3) 0.025(3) 0.016(3)
C29 0.061(4) 0.084(5) 0.082(5) 0.056(4) 0.017(3) 0.024(3)
C28 0.050(3) 0.092(5) 0.093(5) 0.045(4) 0.019(3) 0.034(3)
C32 0.035(2) 0.031(2) 0.040(3) 0.012(2) 0.0071(19) 0.0030(18)
C33 0.050(3) 0.034(3) 0.076(4) 0.010(3) 0.021(3) 0.002(2)
C31 0.032(2) 0.048(3) 0.044(3) 0.014(2) 0.006(2) 0.004(2)
C34 0.058(3) 0.032(3) 0.103(5) 0.018(3) 0.014(3) -0.007(2)
C35 0.035(3) 0.067(4) 0.090(5) 0.043(4) 0.010(3) -0.001(3)
C36 0.032(2) 0.066(4) 0.058(4) 0.021(3) 0.012(2) -0.001(2)
C47 0.046(3) 0.049(3) 0.030(3) 0.015(2) 0.010(2) 0.004(2)
C44 0.045(3) 0.029(2) 0.036(3) 0.008(2) 0.009(2) 0.0045(19)
C45 0.046(3) 0.037(3) 0.048(3) 0.017(2) 0.011(2) 0.008(2)
C46 0.045(3) 0.055(3) 0.046(3) 0.030(3) 0.001(2) 0.006(2)
C41 0.037(2) 0.051(3) 0.043(3) 0.004(2) -0.006(2) 0.012(2)
C39 0.032(2) 0.057(3) 0.043(3) 0.002(2) 0.010(2) -0.003(2)
C40 0.030(2) 0.067(4) 0.051(3) 0.002(3) 0.006(2) 0.005(2)
N4 0.070(3) 0.073(3) 0.032(3) 0.020(2) 0.012(2) 0.011(3)
O2 0.084(3) 0.091(3) 0.037(2) 0.014(2) 0.026(2) 0.020(3)
O3 0.099(4) 0.156(5) 0.034(3) 0.022(3) -0.003(2) 0.038(4)
C49 0.050(3) 0.104(6) 0.063(4) 0.031(4) -0.005(3) 0.029(3)
N3 0.0368(19) 0.036(2) 0.030(2) 0.0089(17) 0.0090(16) 0.0011(16)
C50 0.059(3) 0.057(4) 0.081(5) 0.028(3) 0.016(3) 0.025(3)
O8 0.154(6) 0.097(4) 0.142(6) 0.009(4) 0.093(5) 0.032(4)
O7 0.243(9) 0.111(5) 0.237(10) 0.013(6) 0.192(9) 0.007(6)
O6 0.256(12) 0.093(6) 0.46(2) 0.034(8) 0.226(14) -0.031(6)
O5 0.246(13) 0.40(2) 0.174(11) 0.036(12) -0.034(9) 0.161(14)
O9 0.173(6) 0.085(4) 0.146(6) 0.048(4) 0.099(5) 0.057(4)
O10 0.167(7) 0.133(6) 0.312(12) -0.143(7) 0.122(8) -0.010(5)

loop_
_atom_type_symbol
_atom_type_description
_atom_type_scat_dispersion_real
_atom_type_scat_dispersion_imag
_atom_type_scat_source
C C 0.0033 0.0016 'International Tables Vol C Tables 4.2.6.8 and 6.1.1.4'
H H 0.0000 0.0000 'International Tables Vol C Tables 4.2.6.8 and 6.1.1.4'
N N 0.0061 0.0033 'International Tables Vol C Tables 4.2.6.8 and 6.1.1.4'
O O 0.0106 0.0060 'International Tables Vol C Tables 4.2.6.8 and 6.1.1.4'
P P 0.1023 0.0942 'International Tables Vol C Tables 4.2.6.8 and 6.1.1.4'
Cl Cl 0.1484 0.1585 'International Tables Vol C Tables 4.2.6.8 and 6.1.1.4'
Ru Ru -1.2594 0.8363 'International Tables Vol C Tables 4.2.6.8 and 6.1.1.4'

loop_
_geom_angle_atom_site_label_1
_geom_angle_atom_site_label_2
_geom_angle_atom_site_label_3
_geom_angle
N2 Ru1 C37 169.31(17)
N2 Ru1 N1 93.72(15)
C37 Ru1 N1 75.63(15)
N2 Ru1 Cl1 101.30(12)
C37 Ru1 Cl1 89.34(13)
N1 Ru1 Cl1 164.97(10)
N2 Ru1 P2 91.62(12)
C37 Ru1 P2 88.18(12)
N1 Ru1 P2 93.18(10)
Cl1 Ru1 P2 85.90(4)
N2 Ru1 P1 97.91(12)
C37 Ru1 P1 83.90(12)
N1 Ru1 P1 94.04(10)
Cl1 Ru1 P1 84.53(4)
P2 Ru1 P1 167.63(4)
C25 P2 C19 107.3(2)
C25 P2 C32 104.4(2)
C19 P2 C32 99.8(2)
C25 P2 Ru1 112.19(15)
C19 P2 Ru1 116.82(15)
C32 P2 Ru1 114.89(15)
C7 P1 C13 103.6(2)
C7 P1 C1 107.3(2)
C13 P1 C1 103.2(2)
C7 P1 Ru1 111.22(15)
C13 P1 Ru1 114.23(15)
C1 P1 Ru1 116.23(14)
O5 Cl2 O6 115.9(10)
O5 Cl2 O7 100.3(8)
O6 Cl2 O7 114.0(6)
O5 Cl2 O8 101.8(7)
O6 Cl2 O8 111.8(5)
O7 Cl2 O8 111.8(5)
O1 N2 Ru1 170.5(4)
N3 N1 C43 112.5(3)
N3 N1 Ru1 120.5(3)
C43 N1 Ru1 127.0(3)
C42 C37 C38 116.7(4)
C42 C37 Ru1 130.7(3)
C38 C37 Ru1 112.6(3)
N3 C38 C39 118.8(4)
N3 C38 C37 118.5(4)
C39 C38 C37 122.7(4)
C48 O4 H4 109.5
O4 C48 C43 120.1(4)
O4 C48 C47 123.9(4)
C43 C48 C47 115.9(4)
C41 C42 C37 120.3(5)
C41 C42 H42 119.9
C37 C42 H42 119.9
C13 C18 C17 120.9(4)
C13 C18 H18 119.6
C17 C18 H18 119.6
C12 C7 C8 119.1(5)
C12 C7 P1 121.1(4)
C8 C7 P1 119.5(4)
C44 C43 C48 121.4(4)
C44 C43 N1 120.0(4)
C48 C43 N1 118.6(4)
C14 C13 C18 118.5(4)
C14 C13 P1 122.4(4)
C18 C13 P1 119.0(3)
C30 C25 C26 119.5(4)
C30 C25 P2 119.9(4)
C26 C25 P2 120.3(4)
C11 C12 C7 120.5(5)
C11 C12 H12 119.7
C7 C12 H12 119.7
C6 C1 C2 119.0(4)
C6 C1 P1 122.1(4)
C2 C1 P1 118.9(3)
C16 C17 C18 120.1(5)
C16 C17 H17 119.9
C18 C17 H17 119.9
C3 C2 C1 119.4(4)
C3 C2 H2 120.3
C1 C2 H2 120.3
C5 C6 C1 120.1(5)
C5 C6 H6 119.9
C1 C6 H6 119.9
C5 C4 C3 119.2(5)
C5 C4 H4A 120.4
C3 C4 H4A 120.4
C4 C5 C6 120.9(5)
C4 C5 H5 119.6
C6 C5 H5 119.6
C7 C8 C9 118.8(6)
C7 C8 H8 120.6
C9 C8 H8 120.6
C15 C16 C17 119.5(5)
C15 C16 H16 120.3
C17 C16 H16 120.3
C12 C11 C10 120.1(6)
C12 C11 H11 120.0
C10 C11 H11 120.0
C4 C3 C2 121.4(5)
C4 C3 H3 119.3
C2 C3 H3 119.3
C10 C9 C8 121.3(6)
C10 C9 H9 119.3
C8 C9 H9 119.3
C13 C14 C15 120.7(5)
C13 C14 H14 119.7
C15 C14 H14 119.7
C16 C15 C14 120.2(5)
C16 C15 H15 119.9
C14 C15 H15 119.9
C9 C10 C11 120.2(5)
C9 C10 H10 119.9
C11 C10 H10 119.9
C20 C19 C24 118.1(5)
C20 C19 P2 124.4(4)
C24 C19 P2 117.1(4)
C23 C24 C19 120.3(5)
C23 C24 H24 119.9
C19 C24 H24 119.9
C19 C20 C21 120.3(6)
C19 C20 H20 119.8
C21 C20 H20 119.8
C22 C23 C24 121.2(6)
C22 C23 H23 119.4
C24 C23 H23 119.4
C23 C22 C21 119.5(6)
C23 C22 H22 120.2
C21 C22 H22 120.2
C22 C21 C20 120.5(6)
C22 C21 H21 119.8
C20 C21 H21 119.8
C25 C30 C29 119.8(5)
C25 C30 H30 120.1
C29 C30 H30 120.1
C27 C26 C25 120.4(5)
C27 C26 H26 119.8
C25 C26 H26 119.8
C26 C27 C28 119.7(5)
C26 C27 H27 120.2
C28 C27 H27 120.2
C28 C29 C30 119.9(5)
C28 C29 H29 120.0
C30 C29 H29 120.0
C29 C28 C27 120.7(5)
C29 C28 H28 119.7
C27 C28 H28 119.7
C31 C32 C33 118.4(4)
C31 C32 P2 124.2(4)
C33 C32 P2 117.5(4)
C34 C33 C32 120.2(6)
C34 C33 H33 119.9
C32 C33 H33 119.9
C32 C31 C36 120.1(5)
C32 C31 H31 119.9
C36 C31 H31 119.9
C35 C34 C33 120.2(6)
C35 C34 H34 119.9
C33 C34 H34 119.9
C36 C35 C34 119.8(5)
C36 C35 H35 120.1
C34 C35 H35 120.1
C35 C36 C31 121.1(5)
C35 C36 H36 119.5
C31 C36 H36 119.5
C46 C47 C48 122.4(5)
C46 C47 N4 118.1(4)
C48 C47 N4 119.5(5)
C43 C44 C45 121.6(5)
C43 C44 H44 119.2
C45 C44 H44 119.2
C46 C45 C44 117.7(4)
C46 C45 C50 121.7(5)
C44 C45 C50 120.6(5)
C47 C46 C45 120.7(4)
C47 C46 H46 119.6
C45 C46 H46 119.6
C40 C41 C42 120.6(5)
C40 C41 C49 120.3(5)
C42 C41 C49 119.1(5)
C40 C39 C38 118.3(5)
C40 C39 H39 120.9
C38 C39 H39 120.9
C39 C40 C41 121.4(5)
C39 C40 H40 119.3
C41 C40 H40 119.3
O3 N4 O2 121.3(5)
O3 N4 C47 119.1(5)
O2 N4 C47 119.5(4)
C41 C49 H49A 109.5
C41 C49 H49B 109.5
H49A C49 H49B 109.5
C41 C49 H49C 109.5
H49A C49 H49C 109.5
H49B C49 H49C 109.5
N1 N3 C38 112.6(4)
C45 C50 H50A 109.5
C45 C50 H50B 109.5
H50A C50 H50B 109.5
C45 C50 H50C 109.5
H50A C50 H50C 109.5
H50B C50 H50C 109.5

loop_
_geom_bond_atom_site_label_1
_geom_bond_atom_site_label_2
_geom_bond_distance
Ru1 N2 1.805(4)
Ru1 C37 2.071(4)
Ru1 N1 2.094(3)
Ru1 Cl1 2.3721(11)
Ru1 P2 2.4529(12)
Ru1 P1 2.4672(12)
P2 C25 1.814(4)
P2 C19 1.822(5)
P2 C32 1.836(4)
P1 C7 1.823(5)
P1 C13 1.825(4)
P1 C1 1.826(4)
Cl2 O5 1.324(11)
Cl2 O6 1.354(8)
Cl2 O7 1.378(7)
Cl2 O8 1.422(6)
N2 O1 1.160(5)
N1 N3 1.279(5)
N1 C43 1.447(5)
C37 C42 1.402(6)
C37 C38 1.414(6)
C38 N3 1.384(6)
C38 C39 1.401(6)
O4 C48 1.343(5)
O4 H4 0.8200
C48 C43 1.402(6)
C48 C47 1.419(6)
C42 C41 1.393(7)
C42 H42 0.9300
C18 C13 1.373(6)
C18 C17 1.380(6)
C18 H18 0.9300
C7 C12 1.386(7)
C7 C8 1.394(7)
C43 C44 1.377(6)
C13 C14 1.373(7)
C25 C30 1.378(7)
C25 C26 1.390(6)
C12 C11 1.374(7)
C12 H12 0.9300
C1 C6 1.390(6)
C1 C2 1.396(6)
C17 C16 1.374(7)
C17 H17 0.9300
C2 C3 1.386(7)
C2 H2 0.9300
C6 C5 1.386(7)
C6 H6 0.9300
C4 C5 1.368(8)
C4 C3 1.374(7)
C4 H4A 0.9300
C5 H5 0.9300
C8 C9 1.395(8)
C8 H8 0.9300
C16 C15 1.364(9)
C16 H16 0.9300
C11 C10 1.375(9)
C11 H11 0.9300
C3 H3 0.9300
C9 C10 1.344(9)
C9 H9 0.9300
C14 C15 1.387(8)
C14 H14 0.9300
C15 H15 0.9300
C10 H10 0.9300
C19 C20 1.385(7)
C19 C24 1.390(7)
C24 C23 1.385(7)
C24 H24 0.9300
C20 C21 1.399(8)
C20 H20 0.9300
C23 C22 1.358(9)
C23 H23 0.9300
C22 C21 1.361(9)
C22 H22 0.9300
C21 H21 0.9300
C30 C29 1.389(7)
C30 H30 0.9300
C26 C27 1.372(7)
C26 H26 0.9300
C27 C28 1.374(9)
C27 H27 0.9300
C29 C28 1.371(8)
C29 H29 0.9300
C28 H28 0.9300
C32 C31 1.378(7)
C32 C33 1.390(7)
C33 C34 1.383(7)
C33 H33 0.9300
C31 C36 1.382(7)
C31 H31 0.9300
C34 C35 1.366(9)
C34 H34 0.9300
C35 C36 1.350(9)
C35 H35 0.9300
C36 H36 0.9300
C47 C46 1.379(7)
C47 N4 1.446(7)
C44 C45 1.409(7)
C44 H44 0.9300
C45 C46 1.383(8)
C45 C50 1.502(7)
C46 H46 0.9300
C41 C40 1.388(8)
C41 C49 1.500(7)
C39 C40 1.352(8)
C39 H39 0.9300
C40 H40 0.9300
N4 O3 1.204(6)
N4 O2 1.237(6)
C49 H49A 0.9600
C49 H49B 0.9600
C49 H49C 0.9600
C50 H50A 0.9600
C50 H50B 0.9600
C50 H50C 0.9600

loop_
_geom_torsion_atom_site_label_1
_geom_torsion_atom_site_label_2
_geom_torsion_atom_site_label_3
_geom_torsion_atom_site_label_4
_geom_torsion
N2 Ru1 P2 C25 168.4(2)
C37 Ru1 P2 C25 -22.3(2)
N1 Ru1 P2 C25 -97.75(18)
Cl1 Ru1 P2 C25 67.21(16)
P1 Ru1 P2 C25 27.9(3)
N2 Ru1 P2 C19 -67.0(2)
C37 Ru1 P2 C19 102.3(2)
N1 Ru1 P2 C19 26.8(2)
Cl1 Ru1 P2 C19 -168.24(18)
P1 Ru1 P2 C19 152.4(2)
N2 Ru1 P2 C32 49.4(2)
C37 Ru1 P2 C32 -141.2(2)
N1 Ru1 P2 C32 143.26(19)
Cl1 Ru1 P2 C32 -51.77(17)
P1 Ru1 P2 C32 -91.1(2)
N2 Ru1 P1 C7 68.7(2)
C37 Ru1 P1 C7 -100.6(2)
N1 Ru1 P1 C7 -25.59(19)
Cl1 Ru1 P1 C7 169.43(17)
P2 Ru1 P1 C7 -151.1(2)
N2 Ru1 P1 C13 -48.0(2)
C37 Ru1 P1 C13 142.6(2)
N1 Ru1 P1 C13 -142.36(18)
Cl1 Ru1 P1 C13 52.66(16)
P2 Ru1 P1 C13 92.1(2)
N2 Ru1 P1 C1 -168.10(19)
C37 Ru1 P1 C1 22.5(2)
N1 Ru1 P1 C1 97.57(18)
Cl1 Ru1 P1 C1 -67.41(16)
P2 Ru1 P1 C1 -28.0(2)
N2 Ru1 N1 N3 -178.8(3)
C37 Ru1 N1 N3 2.1(3)
Cl1 Ru1 N1 N3 3.4(6)
P2 Ru1 N1 N3 89.4(3)
P1 Ru1 N1 N3 -80.6(3)
N2 Ru1 N1 C43 3.5(4)
C37 Ru1 N1 C43 -175.6(4)
Cl1 Ru1 N1 C43 -174.3(3)
P2 Ru1 N1 C43 -88.3(3)
P1 Ru1 N1 C43 101.7(3)
N2 Ru1 C37 C42 173.8(7)
N1 Ru1 C37 C42 178.4(5)
Cl1 Ru1 C37 C42 -1.2(4)
P2 Ru1 C37 C42 84.7(4)
P1 Ru1 C37 C42 -85.8(4)
N2 Ru1 C37 C38 -8.0(11)
N1 Ru1 C37 C38 -3.4(3)
Cl1 Ru1 C37 C38 176.9(3)
P2 Ru1 C37 C38 -97.1(3)
P1 Ru1 C37 C38 92.4(3)
C42 C37 C38 N3 -176.8(4)
Ru1 C37 C38 N3 4.8(5)
C42 C37 C38 C39 1.4(7)
Ru1 C37 C38 C39 -177.0(4)
C38 C37 C42 C41 -0.9(7)
Ru1 C37 C42 C41 177.2(4)
C13 P1 C7 C12 -169.1(4)
C1 P1 C7 C12 -60.3(4)
Ru1 P1 C7 C12 67.8(4)
C13 P1 C7 C8 17.1(4)
C1 P1 C7 C8 125.9(4)
Ru1 P1 C7 C8 -106.0(4)
O4 C48 C43 C44 -178.4(4)
C47 C48 C43 C44 4.8(6)
O4 C48 C43 N1 1.4(6)
C47 C48 C43 N1 -175.4(4)
N3 N1 C43 C44 128.0(4)
Ru1 N1 C43 C44 -54.1(5)
N3 N1 C43 C48 -51.8(5)
Ru1 N1 C43 C48 126.1(4)
C17 C18 C13 C14 2.5(8)
C17 C18 C13 P1 -174.7(4)
C7 P1 C13 C14 -100.0(5)
C1 P1 C13 C14 148.2(5)
Ru1 P1 C13 C14 21.1(6)
C7 P1 C13 C18 77.1(4)
C1 P1 C13 C18 -34.7(4)
Ru1 P1 C13 C18 -161.8(3)
C19 P2 C25 C30 132.5(4)
C32 P2 C25 C30 27.1(5)
Ru1 P2 C25 C30 -97.9(4)
C19 P2 C25 C26 -54.1(4)
C32 P2 C25 C26 -159.4(4)
Ru1 P2 C25 C26 75.6(4)
C8 C7 C12 C11 0.5(7)
P1 C7 C12 C11 -173.3(4)
C7 P1 C1 C6 12.7(5)
C13 P1 C1 C6 121.7(4)
Ru1 P1 C1 C6 -112.4(4)
C7 P1 C1 C2 -166.8(4)
C13 P1 C1 C2 -57.8(4)
Ru1 P1 C1 C2 68.0(4)
C13 C18 C17 C16 -0.6(8)
C6 C1 C2 C3 1.7(7)
P1 C1 C2 C3 -178.8(4)
C2 C1 C6 C5 -1.6(8)
P1 C1 C6 C5 178.9(4)
C3 C4 C5 C6 -0.7(9)
C1 C6 C5 C4 1.1(9)
C12 C7 C8 C9 -0.8(8)
P1 C7 C8 C9 173.1(4)
C18 C17 C16 C15 -1.4(10)
C7 C12 C11 C10 -0.1(8)
C5 C4 C3 C2 0.8(9)
C1 C2 C3 C4 -1.3(8)
C7 C8 C9 C10 0.6(9)
C18 C13 C14 C15 -2.5(11)
P1 C13 C14 C15 174.6(7)
C17 C16 C15 C14 1.4(13)
C13 C14 C15 C16 0.6(14)
C8 C9 C10 C11 -0.2(10)
C12 C11 C10 C9 0.0(10)
C25 P2 C19 C20 -1.8(5)
C32 P2 C19 C20 106.8(5)
Ru1 P2 C19 C20 -128.7(4)
C25 P2 C19 C24 -175.1(3)
C32 P2 C19 C24 -66.6(4)
Ru1 P2 C19 C24 57.9(4)
C20 C19 C24 C23 1.1(7)
P2 C19 C24 C23 175.0(4)
C24 C19 C20 C21 -1.1(8)
P2 C19 C20 C21 -174.4(5)
C19 C24 C23 C22 -0.3(8)
C24 C23 C22 C21 -0.6(9)
C23 C22 C21 C20 0.6(10)
C19 C20 C21 C22 0.2(10)
C26 C25 C30 C29 2.3(8)
P2 C25 C30 C29 175.8(5)
C30 C25 C26 C27 -2.8(8)
P2 C25 C26 C27 -176.3(4)
C25 C26 C27 C28 1.8(9)
C25 C30 C29 C28 -0.8(10)
C30 C29 C28 C27 -0.2(12)
C26 C27 C28 C29 -0.3(11)
C25 P2 C32 C31 -119.4(4)
C19 P2 C32 C31 129.7(4)
Ru1 P2 C32 C31 3.9(5)
C25 P2 C32 C33 60.8(4)
C19 P2 C32 C33 -50.1(4)
Ru1 P2 C32 C33 -175.9(3)
C31 C32 C33 C34 3.7(8)
P2 C32 C33 C34 -176.5(5)
C33 C32 C31 C36 -3.6(7)
P2 C32 C31 C36 176.6(4)
C32 C33 C34 C35 -1.5(9)
C33 C34 C35 C36 -0.8(9)
C34 C35 C36 C31 0.9(9)
C32 C31 C36 C35 1.4(8)
O4 C48 C47 C46 178.2(5)
C43 C48 C47 C46 -5.2(7)
O4 C48 C47 N4 -4.3(7)
C43 C48 C47 N4 172.4(4)
C48 C43 C44 C45 -0.9(7)
N1 C43 C44 C45 179.4(4)
C43 C44 C45 C46 -3.1(7)
C43 C44 C45 C50 177.0(5)
C48 C47 C46 C45 1.4(8)
N4 C47 C46 C45 -176.1(5)
C44 C45 C46 C47 2.7(7)
C50 C45 C46 C47 -177.3(5)
C37 C42 C41 C40 0.5(8)
C37 C42 C41 C49 178.6(5)
N3 C38 C39 C40 176.8(5)
C37 C38 C39 C40 -1.4(7)
C38 C39 C40 C41 0.9(8)
C42 C41 C40 C39 -0.5(9)
C49 C41 C40 C39 -178.5(5)
C46 C47 N4 O3 13.4(8)
C48 C47 N4 O3 -164.3(6)
C46 C47 N4 O2 -168.4(5)
C48 C47 N4 O2 13.9(7)
C43 N1 N3 C38 177.9(4)
Ru1 N1 N3 C38 -0.1(5)
C39 C38 N3 N1 178.6(4)
C37 C38 N3 N1 -3.1(6)
